data_4338378
loop_
_publ_author_name
'Abrahams, Brendan F.'
'Dharma, A. David'
'Grannas, Martin J.'
'Hudson, Timothy A.'
'Maynard-Casely, Helen E'
'Oliver, Graham R.'
'Robson, Richard'
'White, Keith F.'

_publ_section_title
;
 Isomeric Ionic Lithium Isonicotinate Three-Dimensional Networks and
 Single-Crystal-to-Single-Crystal Rearrangements Generating Microporous
 Materials.
;
_journal_issue 10
_journal_name_full 'Inorganic chemistry'
_journal_page_first 4956
_journal_page_last 4969
_journal_paper_doi 10.1021/ic403134c
_journal_volume 53
_journal_year 2014
_chemical_formula_sum 'C16 H16 Li2 N2 O6'
_chemical_formula_weight 346.19
_chemical_name_systematic
;
 ?
;
_space_group_crystal_system triclinic
_space_group_IT_number 2
_space_group_name_Hall '-P 1'
_space_group_name_H-M_alt 'P -1'
_symmetry_space_group_name_Hall '-P 1'
_symmetry_space_group_name_H-M 'P -1'
_atom_sites_solution_hydrogens geom
_audit_creation_method SHELXL-2014
_cell_angle_alpha 90.885(5)
_cell_angle_beta 94.250(4)
_cell_angle_gamma 91.825(4)
_cell_formula_units_Z 2
_cell_length_a 5.3992(2)
_cell_length_b 11.1408(6)
_cell_length_c 13.6811(8)
_cell_measurement_reflns_used 2495
_cell_measurement_temperature 130(2)
_cell_measurement_theta_max 74.36
_cell_measurement_theta_min 3.97
_cell_volume 820.13(7)
_computing_cell_refinement
;
CrysAlisPro, Agilent Technologies,
Version 1.171.36.20 (release 27-06-2012 CrysAlis171 .NET)
(compiled Jul 11 2012,15:38:31)
;
_computing_data_collection
;
CrysAlisPro, Agilent Technologies,
Version 1.171.36.20 (release 27-06-2012 CrysAlis171 .NET)
(compiled Jul 11 2012,15:38:31)
;
_computing_data_reduction
;
CrysAlisPro, Agilent Technologies,
Version 1.171.36.20 (release 27-06-2012 CrysAlis171 .NET)
(compiled Jul 11 2012,15:38:31)
;
_computing_structure_refinement 'SHELXL-2014 (Sheldrick, 2014)'
_computing_structure_solution 'SHELXS-97 (Sheldrick, 97)'
_diffrn_ambient_temperature 130(2)
_diffrn_detector_area_resol_mean 10.2273
_diffrn_measured_fraction_theta_full 0.998
_diffrn_measured_fraction_theta_max 0.995
_diffrn_measurement_device_type 'SuperNova, Dual, Cu at zero, Atlas'
_diffrn_measurement_method '\w scans'
_diffrn_radiation_type CuK\a
_diffrn_radiation_wavelength 1.54184
_diffrn_reflns_av_R_equivalents 0.0298
_diffrn_reflns_av_unetI/netI 0.0340
_diffrn_reflns_Laue_measured_fraction_full 0.998
_diffrn_reflns_Laue_measured_fraction_max 0.995
_diffrn_reflns_limit_h_max 6
_diffrn_reflns_limit_h_min -6
_diffrn_reflns_limit_k_max 11
_diffrn_reflns_limit_k_min -13
_diffrn_reflns_limit_l_max 16
_diffrn_reflns_limit_l_min -16
_diffrn_reflns_number 5747
_diffrn_reflns_point_group_measured_fraction_full 0.998
_diffrn_reflns_point_group_measured_fraction_max 0.995
_diffrn_reflns_theta_full 67.684
_diffrn_reflns_theta_max 69.991
_diffrn_reflns_theta_min 3.971
_diffrn_source 'SuperNova (Cu) X-ray Source'
_exptl_absorpt_coefficient_mu 0.885
_exptl_absorpt_correction_T_max 1.00000
_exptl_absorpt_correction_T_min 0.82620
_exptl_absorpt_correction_type multi-scan
_exptl_absorpt_process_details
;
CrysAlisPro, Agilent Technologies,
Version 1.171.36.20 (release 27-06-2012 CrysAlis171 .NET)
(compiled Jul 11 2012,15:38:31)
Empirical absorption correction using spherical harmonics,
 implemented in SCALE3 ABSPACK scaling algorithm.
;
_exptl_crystal_colour colourless
_exptl_crystal_density_diffrn 1.402
_exptl_crystal_description needle
_exptl_crystal_F_000 360
_exptl_crystal_size_max 0.3421
_exptl_crystal_size_mid 0.0669
_exptl_crystal_size_min 0.0492
_refine_diff_density_max 0.804
_refine_diff_density_min -0.438
_refine_diff_density_rms 0.111
_refine_ls_extinction_method none
_refine_ls_goodness_of_fit_ref 1.092
_refine_ls_hydrogen_treatment constr
_refine_ls_matrix_type full
_refine_ls_number_parameters 254
_refine_ls_number_reflns 3105
_refine_ls_number_restraints 0
_refine_ls_restrained_S_all 1.092
_refine_ls_R_factor_all 0.0855
_refine_ls_R_factor_gt 0.0752
_refine_ls_shift/su_max 0.000
_refine_ls_shift/su_mean 0.000
_refine_ls_structure_factor_coef Fsqd
_refine_ls_weighting_details 'w=1/[\s^2^(Fo^2^)+(0.1406P)^2^+0.6321P] where P=(Fo^2^+2Fc^2^)/3'
_refine_ls_weighting_scheme calc
_refine_ls_wR_factor_gt 0.2146
_refine_ls_wR_factor_ref 0.2235
_reflns_Friedel_coverage 0.000
_reflns_number_gt 2608
_reflns_number_total 3105
_reflns_threshold_expression 'I > 2\s(I)'
_cod_data_source_file ic403134c_si_002.cif
_cod_data_source_block Li_inic_dioxane
_cod_depositor_comments
;
The following automatic conversions were performed:

'_exptl_absorpt_correction_type' value 'Multi-scan' changed to
'multi-scan' according to
/usr/data/users/saulius/crontab/automatic-downloads/rss-feeds/ACS/lib/dictionaries/cif_core.dic
dictionary named 'cif_core.dic' version 2.4.2 from 2011-04-26.

Automatic conversion script
Id: cif_fix_values 2281 2013-09-26 08:29:07Z andrius 

 Adding full bibliography for 4338378--4338389.cif.
;
_cod_database_code 4338378
_shelx_space_group_comment
;
The symmetry employed for this shelxl refinement is uniquely defined
by the following loop, which should always be used as a source of
symmetry information in preference to the above space-group names.
They are only intended as comments.
;
_shelxl_version_number 2014-1

loop_
_space_group_symop_operation_xyz
'x, y, z'
'-x, -y, -z'

loop_
_atom_site_label
_atom_site_type_symbol
_atom_site_fract_x
_atom_site_fract_y
_atom_site_fract_z
_atom_site_U_iso_or_equiv
_atom_site_adp_type
_atom_site_occupancy
_atom_site_site_symmetry_order
_atom_site_calc_flag
_atom_site_refinement_flags_posn
_atom_site_refinement_flags_adp
_atom_site_refinement_flags_occupancy
C1S C 0.0696(6) 0.5855(3) 0.4335(2) 0.0351(7) Uani 1 1 d . . .
H1S1 H 0.0455 0.6227 0.3684 0.042 Uiso 1 1 calc R U .
H1S2 H 0.2041 0.6314 0.4721 0.042 Uiso 1 1 calc R U .
C2S C -0.1673(6) 0.5913(3) 0.4850(2) 0.0378(7) Uani 1 1 d . . .
H2S1 H -0.2107 0.6762 0.4937 0.045 Uiso 1 1 calc R U .
H2S2 H -0.3043 0.5500 0.4442 0.045 Uiso 1 1 calc R U .
C110 C 0.4711(11) 0.0397(5) 0.0940(4) 0.0758(15) Uani 1 1 d . . .
O102 O 0.6356(13) -0.0469(7) 0.0786(3) 0.100(3) Uani 0.6667 1 d . . P
C101 C 0.7257(19) 0.0307(11) 0.0484(8) 0.039(2) Uani 0.3333 1 d . . P
C103 C 0.2905(17) 0.0629(9) 0.0193(6) 0.078(2) Uani 0.6667 1 d . . P
O104 O 0.466(3) 0.1194(9) 0.0169(8) 0.077(3) Uani 0.3333 1 d . . P
O1 O 0.4674(3) 0.12653(16) 0.43144(14) 0.0237(5) Uani 1 1 d . . .
O1S O 0.1400(4) 0.4640(2) 0.42170(16) 0.0361(5) Uani 1 1 d . . .
C1 C 0.4304(5) -0.1732(3) 0.3304(2) 0.0264(6) Uani 1 1 d . . .
H1 H 0.5544 -0.1605 0.3828 0.032 Uiso 1 1 calc R U .
C2 C 0.0512(5) -0.1303(3) 0.2562(2) 0.0275(6) Uani 1 1 d . . .
H2 H -0.0956 -0.0854 0.2545 0.033 Uiso 1 1 calc R U .
C3 C 0.0739(5) -0.2147(3) 0.1819(2) 0.0256(6) Uani 1 1 d . . .
H3 H -0.0566 -0.2287 0.1321 0.031 Uiso 1 1 calc R U .
C4 C 0.4710(5) -0.2573(2) 0.2583(2) 0.0243(6) Uani 1 1 d . . .
H4 H 0.6205 -0.3002 0.2612 0.029 Uiso 1 1 calc R U .
C5 C 0.2905(5) -0.2781(2) 0.18169(18) 0.0210(6) Uani 1 1 d . . .
C6 C 0.3351(5) -0.3670(2) 0.09965(18) 0.0199(5) Uani 1 1 d . . .
C7 C 0.6813(5) 0.1313(2) 0.40281(18) 0.0196(5) Uani 1 1 d . . .
C8 C 0.7301(5) 0.2226(2) 0.32461(19) 0.0211(6) Uani 1 1 d . . .
C9 C 0.9319(5) 0.2178(3) 0.2676(2) 0.0259(6) Uani 1 1 d . . .
H9 H 1.0504 0.1571 0.2774 0.031 Uiso 1 1 calc R U .
C10 C 0.9574(5) 0.3033(3) 0.1962(2) 0.0294(6) Uani 1 1 d . . .
H10 H 1.0943 0.2981 0.1567 0.035 Uiso 1 1 calc R U .
C11 C 0.6101(5) 0.3975(3) 0.2367(2) 0.0281(6) Uani 1 1 d . . .
H11 H 0.4987 0.4613 0.2275 0.034 Uiso 1 1 calc R U .
C12 C 0.5660(5) 0.3149(2) 0.3083(2) 0.0243(6) Uani 1 1 d . . .
H12 H 0.4256 0.3211 0.3458 0.029 Uiso 1 1 calc R U .
Li3 Li 0.8152(8) 0.5133(4) 0.0643(3) 0.0229(9) Uani 1 1 d . . .
Li4 Li 0.1967(8) 0.0162(4) 0.4425(3) 0.0230(9) Uani 1 1 d . . .
N1\ N 0.2242(4) -0.1087(2) 0.32999(17) 0.0257(5) Uani 1 1 d . . .
N2 N 0.8007(4) 0.3927(2) 0.17936(17) 0.0258(5) Uani 1 1 d . . .
O2 O 0.1476(3) -0.41598(17) 0.05404(13) 0.0237(4) Uani 1 1 d . . .
O3 O 0.5555(3) -0.38260(17) 0.08421(14) 0.0256(5) Uani 1 1 d . . .
O4 O 0.8573(3) 0.06688(17) 0.43295(14) 0.0242(5) Uani 1 1 d . . .

loop_
_atom_site_aniso_label
_atom_site_aniso_U_11
_atom_site_aniso_U_22
_atom_site_aniso_U_33
_atom_site_aniso_U_23
_atom_site_aniso_U_13
_atom_site_aniso_U_12
C1S 0.0401(17) 0.0281(15) 0.0383(16) 0.0038(12) 0.0082(13) 0.0057(13)
C2S 0.0378(17) 0.0366(17) 0.0404(17) 0.0032(14) 0.0068(13) 0.0128(13)
C110 0.096(4) 0.082(3) 0.049(2) -0.008(2) -0.007(2) 0.027(3)
O102 0.118(5) 0.151(6) 0.033(2) 0.007(3) -0.016(3) 0.094(5)
C101 0.031(5) 0.045(6) 0.037(5) -0.009(5) -0.012(4) -0.002(4)
C103 0.076(5) 0.102(7) 0.055(4) -0.002(4) -0.008(4) 0.016(5)
O104 0.109(9) 0.049(5) 0.073(7) -0.010(5) 0.020(6) -0.001(6)
O1 0.0191(9) 0.0228(9) 0.0297(10) 0.0029(7) 0.0043(7) 0.0011(7)
O1S 0.0394(12) 0.0359(12) 0.0349(11) -0.0001(9) 0.0117(9) 0.0108(9)
C1 0.0223(13) 0.0317(14) 0.0248(13) -0.0034(11) 0.0008(10) 0.0012(11)
C2 0.0215(13) 0.0274(14) 0.0337(15) -0.0066(11) 0.0022(11) 0.0037(11)
C3 0.0194(13) 0.0285(14) 0.0287(14) -0.0049(11) -0.0002(10) 0.0030(10)
C4 0.0188(12) 0.0264(13) 0.0277(13) -0.0022(11) 0.0007(10) 0.0026(10)
C5 0.0199(12) 0.0212(12) 0.0220(12) -0.0002(10) 0.0032(9) -0.0010(10)
C6 0.0208(12) 0.0186(12) 0.0207(12) 0.0034(9) 0.0012(9) 0.0037(9)
C7 0.0189(12) 0.0178(12) 0.0219(12) -0.0036(9) 0.0000(9) 0.0013(9)
C8 0.0193(12) 0.0204(12) 0.0233(12) -0.0009(10) 0.0002(10) 0.0006(10)
C9 0.0215(13) 0.0268(14) 0.0302(14) 0.0034(11) 0.0043(10) 0.0060(10)
C10 0.0232(13) 0.0337(15) 0.0325(14) 0.0050(12) 0.0086(11) 0.0053(11)
C11 0.0275(14) 0.0250(14) 0.0326(14) 0.0050(11) 0.0047(11) 0.0066(11)
C12 0.0216(13) 0.0259(13) 0.0264(13) 0.0031(11) 0.0056(10) 0.0049(10)
Li3 0.018(2) 0.026(2) 0.025(2) -0.0007(17) 0.0018(16) 0.0023(17)
Li4 0.019(2) 0.027(2) 0.023(2) -0.0017(17) 0.0030(16) 0.0032(17)
N1\ 0.0236(11) 0.0265(12) 0.0272(12) -0.0046(9) 0.0048(9) 0.0008(9)
N2 0.0252(12) 0.0266(12) 0.0260(12) 0.0046(9) 0.0028(9) 0.0025(9)
O2 0.0194(9) 0.0258(10) 0.0257(9) -0.0026(7) 0.0023(7) -0.0006(7)
O3 0.0186(9) 0.0267(10) 0.0318(10) -0.0032(8) 0.0036(7) 0.0056(7)
O4 0.0194(9) 0.0273(10) 0.0266(10) 0.0052(8) 0.0031(7) 0.0058(7)

loop_
_atom_type_symbol
_atom_type_description
_atom_type_scat_dispersion_real
_atom_type_scat_dispersion_imag
_atom_type_scat_source
C C 0.0181 0.0091 'International Tables Vol C Tables 4.2.6.8 and 6.1.1.4'
H H 0.0000 0.0000 'International Tables Vol C Tables 4.2.6.8 and 6.1.1.4'
Li Li 0.0008 0.0003 'International Tables Vol C Tables 4.2.6.8 and 6.1.1.4'
N N 0.0311 0.0180 'International Tables Vol C Tables 4.2.6.8 and 6.1.1.4'
O O 0.0492 0.0322 'International Tables Vol C Tables 4.2.6.8 and 6.1.1.4'

loop_
_geom_angle_atom_site_label_1
_geom_angle_atom_site_label_2
_geom_angle_atom_site_label_3
_geom_angle
_geom_angle_site_symmetry_1
_geom_angle_site_symmetry_3
O1S C1S C2S 110.8(3) . .
O1S C2S C1S 110.8(3) 2_566 .
O102 C110 O104 109.5(7) . .
O102 C110 C103 118.5(6) . .
O104 C110 C103 47.7(6) . .
O102 C110 C101 42.9(5) . .
O104 C110 C101 73.7(7) . .
C103 C110 C101 108.4(7) . .
C101 O102 C110 78.5(8) . .
C101 O102 C103 64.7(8) . 2_655
C110 O102 C103 117.5(5) . 2_655
C101 O102 O104 102.0(8) . 2_655
C110 O102 O104 107.0(6) . 2_655
C103 O102 O104 43.4(5) 2_655 2_655
O102 C101 C103 70.2(8) . 2_655
O102 C101 C110 58.6(7) . .
C103 C101 C110 108.6(8) 2_655 .
O102 C101 O104 100.8(9) . .
C103 C101 O104 105.3(7) 2_655 .
C110 C101 O104 48.8(5) . .
O104 C103 C101 112.9(10) . 2_655
O104 C103 C110 66.0(8) . .
C101 C103 C110 109.6(8) 2_655 .
O104 C103 O102 75.1(9) . 2_655
C101 C103 O102 45.1(6) 2_655 2_655
C110 C103 O102 115.5(7) . 2_655
C103 O104 C110 66.3(7) . .
C103 O104 O102 61.4(8) . 2_655
C110 O104 O102 107.2(8) . 2_655
C103 O104 C101 109.4(9) . .
C110 O104 C101 57.5(6) . .
O102 O104 C101 97.7(6) 2_655 .
C7 O1 Li4 140.7(2) . .
C2S O1S C1S 109.8(2) 2_566 .
N1\ C1 C4 123.3(2) . .
N1\ C2 C3 123.8(3) . .
C5 C3 C2 118.7(2) . .
C1 C4 C5 119.2(2) . .
C3 C5 C4 118.1(2) . .
C3 C5 C6 121.8(2) . .
C4 C5 C6 120.1(2) . .
O3 C6 O2 126.6(2) . .
O3 C6 C5 116.1(2) . .
O2 C6 C5 117.3(2) . .
O1 C7 O4 125.5(2) . .
O1 C7 C8 116.5(2) . .
O4 C7 C8 118.0(2) . .
O1 C7 Li4 85.48(17) . 2_656
O4 C7 Li4 41.18(15) . 2_656
C8 C7 Li4 155.94(19) . 2_656
C12 C8 C9 118.0(2) . .
C12 C8 C7 119.1(2) . .
C9 C8 C7 122.9(2) . .
C10 C9 C8 118.7(2) . .
N2 C10 C9 124.0(3) . .
N2 C11 C12 123.9(3) . .
C11 C12 C8 119.0(2) . .
O3 Li3 O2 118.0(2) 1_565 1_665
O3 Li3 O2 126.2(2) 1_565 2_655
O2 Li3 O2 89.63(19) 1_665 2_655
O3 Li3 N2 103.7(2) 1_565 .
O2 Li3 N2 112.7(2) 1_665 .
O2 Li3 N2 106.2(2) 2_655 .
O3 Li3 Li3 138.3(3) 1_565 2_765
O2 Li3 Li3 44.94(14) 1_665 2_765
O2 Li3 Li3 44.69(14) 2_655 2_765
N2 Li3 Li3 117.9(3) . 2_765
O1 Li4 O4 121.7(3) . 1_455
O1 Li4 O4 121.8(2) . 2_656
O4 Li4 O4 90.70(19) 1_455 2_656
O1 Li4 N1\ 104.8(2) . .
O4 Li4 N1\ 106.5(2) 1_455 .
O4 Li4 N1\ 110.2(2) 2_656 .
O1 Li4 Li4 138.5(3) . 2_556
O4 Li4 Li4 46.20(14) 1_455 2_556
O4 Li4 Li4 44.50(14) 2_656 2_556
N1\ Li4 Li4 116.7(3) . 2_556
O1 Li4 C7 107.75(19) . 2_656
O4 Li4 C7 115.0(2) 1_455 2_656
O4 Li4 C7 24.63(9) 2_656 2_656
N1\ Li4 C7 97.83(18) . 2_656
Li4 Li4 C7 68.90(18) 2_556 2_656
C2 N1\ C1 116.9(2) . .
C2 N1\ Li4 124.9(2) . .
C1 N1\ Li4 118.2(2) . .
C10 N2 C11 116.3(2) . .
C10 N2 Li3 124.9(2) . .
C11 N2 Li3 118.6(2) . .
C6 O2 Li3 145.8(2) . 1_445
C6 O2 Li3 120.0(2) . 2_655
Li3 O2 Li3 90.37(19) 1_445 2_655
C6 O3 Li3 150.0(2) . 1_545
C7 O4 Li4 154.9(2) . 1_655
C7 O4 Li4 114.2(2) . 2_656
Li4 O4 Li4 89.30(19) 1_655 2_656

loop_
_geom_bond_atom_site_label_1
_geom_bond_atom_site_label_2
_geom_bond_distance
_geom_bond_site_symmetry_2
C1S O1S 1.427(4) .
C1S C2S 1.508(4) .
C2S O1S 1.426(4) 2_566
C110 O102 1.356(7) .
C110 O104 1.388(12) .
C110 C103 1.392(9) .
C110 C101 1.557(13) .
O102 C101 1.081(13) .
O102 C103 1.436(10) 2_655
O102 O104 1.581(13) 2_655
C101 C103 1.380(14) 2_655
C101 O104 1.771(16) .
C103 O104 1.124(14) .
C103 C101 1.380(14) 2_655
C103 O102 1.436(10) 2_655
O104 O102 1.580(13) 2_655
O1 C7 1.246(3) .
O1 Li4 1.896(5) .
O1S C2S 1.426(4) 2_566
C1 N1\ 1.344(4) .
C1 C4 1.384(4) .
C2 N1\ 1.337(4) .
C2 C3 1.389(4) .
C3 C5 1.385(4) .
C4 C5 1.389(4) .
C5 C6 1.523(4) .
C6 O3 1.241(3) .
C6 O2 1.254(3) .
C7 O4 1.258(3) .
C7 C8 1.519(4) .
C7 Li4 2.754(5) 2_656
C8 C12 1.388(4) .
C8 C9 1.388(4) .
C9 C10 1.386(4) .
C10 N2 1.339(4) .
C11 N2 1.341(4) .
C11 C12 1.383(4) .
Li3 O3 1.880(5) 1_565
Li3 O2 1.952(5) 1_665
Li3 O2 1.961(5) 2_655
Li3 N2 2.090(5) .
Li3 Li3 2.776(9) 2_765
Li4 O4 1.931(5) 1_455
Li4 O4 1.988(5) 2_656
Li4 N1\ 2.075(5) .
Li4 Li4 2.754(9) 2_556
Li4 C7 2.754(5) 2_656
O2 Li3 1.952(5) 1_445
O2 Li3 1.961(5) 2_655
O3 Li3 1.880(5) 1_545
O4 Li4 1.931(5) 1_655
O4 Li4 1.988(5) 2_656
